data_7219749
loop_
_publ_author_name
'Ou, Yan-Jun'
'Ding, Yu-Jia'
'Hong, Xu-Jia'
'Wei, Qin'
'Zheng, Zhi-Peng'
'Long, Yuhua'
'Cai, Prof. Yue-Peng'
'Yao, Xiangdong'

_publ_section_title
;
 A series of temperature-dependent CdII-complexes containing an important
 family of N-rich heterocycles from in situ conversion of pyridine-type
 Schiff base
;
_journal_name_full 'RSC Adv.'
_journal_paper_doi 10.1039/C4RA16198J
_journal_year 2015
_chemical_formula_sum 'C14 H11 Cd Cl N4 S'
_chemical_formula_weight 415.18
_chemical_name_systematic
; 
 ? 
;
_space_group_IT_number 2
_symmetry_cell_setting triclinic
_symmetry_space_group_name_Hall '-P 1'
_symmetry_space_group_name_H-M 'P -1'
_atom_sites_solution_hydrogens geom
_atom_sites_solution_primary direct
_atom_sites_solution_secondary difmap
_audit_creation_method SHELXL-97
_audit_update_record
;
2014-08-30 deposited with the CCDC.
2015-03-03 downloaded from the CCDC.
;
_cell_angle_alpha 68.21(3)
_cell_angle_beta 67.16(3)
_cell_angle_gamma 86.97(3)
_cell_formula_units_Z 2
_cell_length_a 8.41(2)
_cell_length_b 9.44(2)
_cell_length_c 10.76(3)
_cell_measurement_reflns_used 1438
_cell_measurement_temperature 298(2)
_cell_measurement_theta_max 24.56
_cell_measurement_theta_min 2.34
_cell_volume 727(3)
_computing_cell_refinement 'Bruker SAINT'
_computing_data_collection 'Bruker APEX2'
_computing_data_reduction 'Bruker SAINT'
_computing_molecular_graphics 'Bruker SHELXTL'
_computing_publication_material 'Bruker SHELXTL'
_computing_structure_refinement 'SHELXL-97 (Sheldrick, 2008)'
_computing_structure_solution 'SHELXS-97 (Sheldrick, 2008)'
_diffrn_ambient_temperature 298(2)
_diffrn_measured_fraction_theta_full 0.985
_diffrn_measured_fraction_theta_max 0.985
_diffrn_measurement_device_type 'Bruker APEX-II CCD'
_diffrn_measurement_method '\f and \w scans'
_diffrn_radiation_monochromator graphite
_diffrn_radiation_source 'fine-focus sealed tube'
_diffrn_radiation_type MoK\a
_diffrn_radiation_wavelength 0.71073
_diffrn_reflns_av_R_equivalents 0.0393
_diffrn_reflns_av_sigmaI/netI 0.0820
_diffrn_reflns_limit_h_max 8
_diffrn_reflns_limit_h_min -10
_diffrn_reflns_limit_k_max 11
_diffrn_reflns_limit_k_min -7
_diffrn_reflns_limit_l_max 12
_diffrn_reflns_limit_l_min -12
_diffrn_reflns_number 3496
_diffrn_reflns_theta_full 25.25
_diffrn_reflns_theta_max 25.25
_diffrn_reflns_theta_min 2.34
_exptl_absorpt_coefficient_mu 1.826
_exptl_absorpt_correction_T_max 0.8529
_exptl_absorpt_correction_T_min 0.6787
_exptl_absorpt_correction_type multi-scan
_exptl_absorpt_process_details 'pale yellow'
_exptl_crystal_colour colorless
_exptl_crystal_density_diffrn 1.897
_exptl_crystal_density_method 'not measured'
_exptl_crystal_description prism
_exptl_crystal_F_000 408
_exptl_crystal_size_max 0.23
_exptl_crystal_size_mid 0.15
_exptl_crystal_size_min 0.09
_refine_diff_density_max 1.262
_refine_diff_density_min -1.091
_refine_diff_density_rms 0.247
_refine_ls_extinction_coef 0.010(3)
_refine_ls_extinction_expression Fc^*^=kFc[1+0.001xFc^2^\l^3^/sin(2\q)]^-1/4^
_refine_ls_extinction_method SHELXL
_refine_ls_goodness_of_fit_ref 1.089
_refine_ls_hydrogen_treatment constr
_refine_ls_matrix_type full
_refine_ls_number_parameters 192
_refine_ls_number_reflns 2478
_refine_ls_number_restraints 0
_refine_ls_restrained_S_all 1.089
_refine_ls_R_factor_all 0.1104
_refine_ls_R_factor_gt 0.0656
_refine_ls_shift/su_max 0.000
_refine_ls_shift/su_mean 0.000
_refine_ls_structure_factor_coef Fsqd
_refine_ls_weighting_details 'calc w=1/[\s^2^(Fo^2^)+(0.0980P)^2^+10.0000P] where P=(Fo^2^+2Fc^2^)/3'
_refine_ls_weighting_scheme calc
_refine_ls_wR_factor_gt 0.2253
_refine_ls_wR_factor_ref 0.1774
_reflns_number_gt 1699
_reflns_number_total 2478
_reflns_threshold_expression >2sigma(I)
_cod_data_source_file c4ra16198j2.cif
_cod_data_source_block o
_cod_depositor_comments
;
The following automatic conversions were performed:

'_symmetry_cell_setting' value 'Triclinic' changed to 'triclinic'
according to
/usr/data/users/saulius/crontab/automatic-downloads/rss-feeds/RSC/lib/dictionaries/cif_core.dic
dictionary named 'cif_core.dic' version 2.4.2 from 2011-04-26.

Automatic conversion script
Id: cif_fix_values 3086 2015-02-26 13:12:21Z robertas 
;
_cod_original_sg_symbol_H-M P-1
_cod_database_code 7219749

loop_
_symmetry_equiv_pos_as_xyz
'x, y, z'
'-x, -y, -z'

loop_
_atom_site_label
_atom_site_type_symbol
_atom_site_fract_x
_atom_site_fract_y
_atom_site_fract_z
_atom_site_U_iso_or_equiv
_atom_site_adp_type
_atom_site_occupancy
_atom_site_symmetry_multiplicity
_atom_site_calc_flag
_atom_site_refinement_flags
Cd1 Cd 0.27740(13) 0.39172(12) 0.11105(12) 0.0535(5) Uani 1 1 d .
Cl1 Cl 0.4082(5) 0.6613(4) 0.0309(5) 0.0625(10) Uani 1 1 d .
S1 S -0.0424(5) 0.4612(5) 0.2751(5) 0.0589(10) Uani 1 1 d .
N1 N 0.1949(15) 0.1297(15) 0.1931(15) 0.060(3) Uani 1 1 d .
N2 N 0.2783(13) 0.0581(12) 0.5235(13) 0.048(3) Uani 1 1 d .
N3 N 0.2877(13) 0.2665(12) 0.3387(13) 0.049(3) Uani 1 1 d .
N4 N -0.1892(17) 0.5677(18) 0.0758(17) 0.075(4) Uani 1 1 d .
C1 C 0.151(2) 0.0675(19) 0.1168(17) 0.062(4) Uani 1 1 d .
H1 H 0.1500 0.1301 0.0270 0.075 Uiso 1 1 calc R
C2 C 0.107(2) -0.088(2) 0.169(2) 0.073(5) Uani 1 1 d .
H2 H 0.0757 -0.1302 0.1150 0.087 Uiso 1 1 calc R
C3 C 0.111(2) -0.1779(19) 0.295(2) 0.069(5) Uani 1 1 d .
H3 H 0.0825 -0.2831 0.3294 0.083 Uiso 1 1 calc R
C4 C 0.156(2) -0.1177(16) 0.3770(18) 0.058(4) Uani 1 1 d .
H4 H 0.1560 -0.1814 0.4667 0.070 Uiso 1 1 calc R
C5 C 0.1991(16) 0.0354(17) 0.3252(17) 0.049(3) Uani 1 1 d .
C6 C 0.2536(16) 0.1190(14) 0.3939(15) 0.045(3) Uani 1 1 d .
C7 C 0.2660(18) -0.0839(16) 0.6198(18) 0.061(4) Uani 1 1 d .
H7 H 0.2309 -0.1677 0.6074 0.073 Uiso 1 1 calc R
C8 C 0.305(2) -0.104(2) 0.736(2) 0.072(5) Uani 1 1 d .
H8 H 0.2972 -0.2034 0.8029 0.087 Uiso 1 1 calc R
C9 C 0.3572(19) 0.0174(19) 0.7575(18) 0.063(4) Uani 1 1 d .
H9 H 0.3841 0.0007 0.8376 0.076 Uiso 1 1 calc R
C10 C 0.3684(19) 0.160(2) 0.6625(19) 0.063(4) Uani 1 1 d .
H10 H 0.4014 0.2422 0.6778 0.076 Uiso 1 1 calc R
C11 C 0.3310(16) 0.1870(15) 0.5387(16) 0.047(3) Uani 1 1 d .
C12 C 0.3340(17) 0.3107(15) 0.4245(16) 0.049(3) Uani 1 1 d .
C13 C 0.383(2) 0.4704(19) 0.392(2) 0.077(5) Uani 1 1 d .
H13A H 0.5012 0.4999 0.3224 0.116 Uiso 1 1 calc R
H13B H 0.3717 0.4819 0.4799 0.116 Uiso 1 1 calc R
H13C H 0.3084 0.5346 0.3519 0.116 Uiso 1 1 calc R
C14 C -0.1260(19) 0.5231(18) 0.1564(18) 0.055(4) Uani 1 1 d .

loop_
_atom_site_aniso_label
_atom_site_aniso_U_11
_atom_site_aniso_U_22
_atom_site_aniso_U_33
_atom_site_aniso_U_23
_atom_site_aniso_U_13
_atom_site_aniso_U_12
Cd1 0.0498(7) 0.0489(7) 0.0621(8) -0.0204(5) -0.0238(5) 0.0087(4)
Cl1 0.053(2) 0.0434(19) 0.080(3) -0.0212(19) -0.0183(19) 0.0119(15)
S1 0.053(2) 0.061(2) 0.068(3) -0.030(2) -0.0245(19) 0.0071(17)
N1 0.049(7) 0.058(8) 0.079(9) -0.037(8) -0.020(6) 0.003(5)
N2 0.039(6) 0.041(6) 0.063(8) -0.022(6) -0.018(5) 0.009(4)
N3 0.042(6) 0.038(6) 0.066(8) -0.026(6) -0.016(5) 0.005(4)
N4 0.058(8) 0.096(11) 0.080(11) -0.045(9) -0.028(8) 0.025(7)
C1 0.076(10) 0.070(11) 0.048(9) -0.029(8) -0.025(8) 0.002(8)
C2 0.056(9) 0.074(12) 0.108(16) -0.060(13) -0.028(10) 0.013(8)
C3 0.062(10) 0.042(9) 0.091(14) -0.024(9) -0.018(9) -0.005(7)
C4 0.072(10) 0.038(8) 0.063(10) -0.016(7) -0.028(8) -0.002(7)
C5 0.034(6) 0.056(8) 0.066(10) -0.034(8) -0.020(6) 0.010(6)
C6 0.038(7) 0.041(7) 0.052(8) -0.016(7) -0.017(6) 0.010(5)
C7 0.053(8) 0.039(8) 0.077(11) -0.015(8) -0.017(8) 0.000(6)
C8 0.067(10) 0.058(10) 0.089(13) -0.024(10) -0.033(10) 0.016(8)
C9 0.059(9) 0.064(10) 0.055(9) -0.009(8) -0.026(8) 0.012(7)
C10 0.055(9) 0.072(11) 0.078(11) -0.040(10) -0.033(8) 0.014(7)
C11 0.035(6) 0.048(8) 0.053(8) -0.020(7) -0.011(6) 0.002(5)
C12 0.046(7) 0.042(7) 0.049(8) -0.015(7) -0.011(6) -0.004(6)
C13 0.093(13) 0.060(11) 0.095(14) -0.045(11) -0.038(11) 0.003(9)
C14 0.053(8) 0.063(9) 0.073(11) -0.042(9) -0.034(8) 0.017(7)

loop_
_atom_type_symbol
_atom_type_description
_atom_type_scat_dispersion_real
_atom_type_scat_dispersion_imag
_atom_type_scat_source
C C 0.0033 0.0016 'International Tables Vol C Tables 4.2.6.8 and 6.1.1.4'
H H 0.0000 0.0000 'International Tables Vol C Tables 4.2.6.8 and 6.1.1.4'
N N 0.0061 0.0033 'International Tables Vol C Tables 4.2.6.8 and 6.1.1.4'
S S 0.1246 0.1234 'International Tables Vol C Tables 4.2.6.8 and 6.1.1.4'
Cl Cl 0.1484 0.1585 'International Tables Vol C Tables 4.2.6.8 and 6.1.1.4'
Cd Cd -0.8075 1.2024 'International Tables Vol C Tables 4.2.6.8 and 6.1.1.4'

loop_
_geom_angle_atom_site_label_1
_geom_angle_atom_site_label_2
_geom_angle_atom_site_label_3
_geom_angle
_geom_angle_site_symmetry_1
_geom_angle_site_symmetry_3
N4 Cd1 N3 157.3(5) 2_565 .
N4 Cd1 N1 88.6(5) 2_565 .
N3 Cd1 N1 70.7(4) . .
N4 Cd1 Cl1 98.1(4) 2_565 .
N3 Cd1 Cl1 103.6(3) . .
N1 Cd1 Cl1 170.9(3) . .
N4 Cd1 Cl1 94.5(4) 2_565 2_665
N3 Cd1 Cl1 93.9(3) . 2_665
N1 Cd1 Cl1 87.3(3) . 2_665
Cl1 Cd1 Cl1 86.04(17) . 2_665
N4 Cd1 S1 90.3(4) 2_565 .
N3 Cd1 S1 82.8(3) . .
N1 Cd1 S1 96.0(3) . .
Cl1 Cd1 S1 90.17(18) . .
Cl1 Cd1 S1 174.26(12) 2_665 .
Cd1 Cl1 Cd1 93.96(17) . 2_665
C14 S1 Cd1 100.8(6) . .
C1 N1 C5 119.1(13) . .
C1 N1 Cd1 123.3(12) . .
C5 N1 Cd1 117.5(9) . .
C7 N2 C6 134.2(12) . .
C7 N2 C11 121.9(13) . .
C6 N2 C11 103.9(11) . .
C6 N3 C12 109.7(12) . .
C6 N3 Cd1 115.8(9) . .
C12 N3 Cd1 134.3(9) . .
C14 N4 Cd1 164.1(13) . 2_565
N1 C1 C2 120.9(16) . .
N1 C1 H1 119.6 . .
C2 C1 H1 119.6 . .
C3 C2 C1 119.9(16) . .
C3 C2 H2 120.1 . .
C1 C2 H2 120.1 . .
C2 C3 C4 120.8(15) . .
C2 C3 H3 119.6 . .
C4 C3 H3 119.6 . .
C5 C4 C3 119.2(15) . .
C5 C4 H4 120.4 . .
C3 C4 H4 120.4 . .
C4 C5 N1 120.1(13) . .
C4 C5 C6 127.1(14) . .
N1 C5 C6 112.8(12) . .
N3 C6 N2 109.8(11) . .
N3 C6 C5 123.0(13) . .
N2 C6 C5 127.3(12) . .
N2 C7 C8 119.2(14) . .
N2 C7 H7 120.4 . .
C8 C7 H7 120.4 . .
C7 C8 C9 121.8(17) . .
C7 C8 H8 119.1 . .
C9 C8 H8 119.1 . .
C10 C9 C8 119.4(16) . .
C10 C9 H9 120.3 . .
C8 C9 H9 120.3 . .
C9 C10 C11 121.0(15) . .
C9 C10 H10 119.5 . .
C11 C10 H10 119.5 . .
C12 C11 N2 107.6(12) . .
C12 C11 C10 135.6(13) . .
N2 C11 C10 116.8(13) . .
N3 C12 C11 109.0(12) . .
N3 C12 C13 123.3(14) . .
C11 C12 C13 127.6(14) . .
C12 C13 H13A 109.5 . .
C12 C13 H13B 109.5 . .
H13A C13 H13B 109.5 . .
C12 C13 H13C 109.5 . .
H13A C13 H13C 109.5 . .
H13B C13 H13C 109.5 . .
N4 C14 S1 177.9(15) . .

loop_
_geom_bond_atom_site_label_1
_geom_bond_atom_site_label_2
_geom_bond_distance
_geom_bond_site_symmetry_2
Cd1 N4 2.300(16) 2_565
Cd1 N3 2.325(14) .
Cd1 N1 2.338(14) .
Cd1 Cl1 2.522(7) .
Cd1 Cl1 2.620(7) 2_665
Cd1 S1 2.786(7) .
Cl1 Cd1 2.620(7) 2_665
S1 C14 1.602(16) .
N1 C1 1.330(18) .
N1 C5 1.38(2) .
N2 C7 1.335(18) .
N2 C6 1.391(18) .
N2 C11 1.402(16) .
N3 C6 1.292(17) .
N3 C12 1.328(17) .
N4 C14 1.129(19) .
N4 Cd1 2.300(16) 2_565
C1 C2 1.38(2) .
C1 H1 0.9300 .
C2 C3 1.32(3) .
C2 H2 0.9300 .
C3 C4 1.38(2) .
C3 H3 0.9300 .
C4 C5 1.35(2) .
C4 H4 0.9300 .
C5 C6 1.453(18) .
C7 C8 1.36(2) .
C7 H7 0.9300 .
C8 C9 1.38(2) .
C8 H8 0.9300 .
C9 C10 1.33(2) .
C9 H9 0.9300 .
C10 C11 1.41(2) .
C10 H10 0.9300 .
C11 C12 1.34(2) .
C12 C13 1.46(2) .
C13 H13A 0.9600 .
C13 H13B 0.9600 .
C13 H13C 0.9600 .

loop_
_geom_torsion_atom_site_label_1
_geom_torsion_atom_site_label_2
_geom_torsion_atom_site_label_3
_geom_torsion_atom_site_label_4
_geom_torsion
_geom_torsion_site_symmetry_1
_geom_torsion_site_symmetry_4
N4 Cd1 Cl1 Cd1 -94.0(4) 2_565 2_665
N3 Cd1 Cl1 Cd1 93.0(3) . 2_665
N1 Cd1 Cl1 Cd1 43(2) . 2_665
Cl1 Cd1 Cl1 Cd1 0.0 2_665 2_665
S1 Cd1 Cl1 Cd1 175.67(14) . 2_665
N4 Cd1 S1 C14 -8.9(7) 2_565 .
N3 Cd1 S1 C14 -167.1(6) . .
N1 Cd1 S1 C14 -97.5(7) . .
Cl1 Cd1 S1 C14 89.2(6) . .
Cl1 Cd1 S1 C14 137.9(13) 2_665 .
N4 Cd1 N1 C1 10.0(12) 2_565 .
N3 Cd1 N1 C1 -179.6(12) . .
Cl1 Cd1 N1 C1 -128(2) . .
Cl1 Cd1 N1 C1 -84.6(11) 2_665 .
S1 Cd1 N1 C1 100.2(11) . .
N4 Cd1 N1 C5 -172.6(10) 2_565 .
N3 Cd1 N1 C5 -2.2(9) . .
Cl1 Cd1 N1 C5 50(3) . .
Cl1 Cd1 N1 C5 92.8(9) 2_665 .
S1 Cd1 N1 C5 -82.5(9) . .
N4 Cd1 N3 C6 29.0(15) 2_565 .
N1 Cd1 N3 C6 3.4(8) . .
Cl1 Cd1 N3 C6 -169.2(8) . .
Cl1 Cd1 N3 C6 -82.4(9) 2_665 .
S1 Cd1 N3 C6 102.3(9) . .
N4 Cd1 N3 C12 -156.9(12) 2_565 .
N1 Cd1 N3 C12 177.5(13) . .
Cl1 Cd1 N3 C12 4.8(12) . .
Cl1 Cd1 N3 C12 91.6(12) 2_665 .
S1 Cd1 N3 C12 -83.6(12) . .
C5 N1 C1 C2 1(2) . .
Cd1 N1 C1 C2 178.5(11) . .
N1 C1 C2 C3 -1(2) . .
C1 C2 C3 C4 1(3) . .
C2 C3 C4 C5 -1(2) . .
C3 C4 C5 N1 1(2) . .
C3 C4 C5 C6 -178.5(13) . .
C1 N1 C5 C4 -1(2) . .
Cd1 N1 C5 C4 -178.9(10) . .
C1 N1 C5 C6 178.4(12) . .
Cd1 N1 C5 C6 0.9(14) . .
C12 N3 C6 N2 -0.3(14) . .
Cd1 N3 C6 N2 175.1(7) . .
C12 N3 C6 C5 -180.0(12) . .
Cd1 N3 C6 C5 -4.5(15) . .
C7 N2 C6 N3 -178.0(13) . .
C11 N2 C6 N3 0.0(13) . .
C7 N2 C6 C5 2(2) . .
C11 N2 C6 C5 179.6(12) . .
C4 C5 C6 N3 -177.8(13) . .
N1 C5 C6 N3 2.4(17) . .
C4 C5 C6 N2 3(2) . .
N1 C5 C6 N2 -177.1(11) . .
C6 N2 C7 C8 177.8(14) . .
C11 N2 C7 C8 0(2) . .
N2 C7 C8 C9 0(2) . .
C7 C8 C9 C10 0(2) . .
C8 C9 C10 C11 -1(2) . .
C7 N2 C11 C12 178.6(12) . .
C6 N2 C11 C12 0.3(13) . .
C7 N2 C11 C10 -0.9(18) . .
C6 N2 C11 C10 -179.2(11) . .
C9 C10 C11 C12 -177.9(15) . .
C9 C10 C11 N2 1(2) . .
C6 N3 C12 C11 0.5(15) . .
Cd1 N3 C12 C11 -173.8(9) . .
C6 N3 C12 C13 179.2(13) . .
Cd1 N3 C12 C13 5(2) . .
N2 C11 C12 N3 -0.5(15) . .
C10 C11 C12 N3 178.8(15) . .
N2 C11 C12 C13 -179.1(14) . .
C10 C11 C12 C13 0(3) . .
Cd1 N4 C14 S1 -147(41) 2_565 .
Cd1 S1 C14 N4 -178(100) . .
